data_7037696
loop_
_publ_author_name
'De Nisi, Assunta'
'Bergamini, Christian'
'Leonzio, Marco'
'Sartor, Giorgio'
'Fato, Romana'
'Naldi, Marina'
'Monari, Magda'
'Calonghi, Natalia'
'Bandini, Marco'

_publ_section_title
;
 Synthesis, cytotoxicity and anti-cancer activity of new alkynyl-gold(i)
 complexes.
;
_journal_issue 4
_journal_name_full 'Dalton transactions (Cambridge, England : 2003)'
_journal_page_first 1546
_journal_page_last 1553
_journal_paper_doi 10.1039/c5dt02905h
_journal_volume 45
_journal_year 2016
_chemical_formula_sum 'C34 H29 Au N O2 P S'
_chemical_formula_weight 743.58
_chemical_name_systematic
;
 ?
;
_space_group_IT_number 2
_symmetry_cell_setting triclinic
_symmetry_space_group_name_Hall '-P 1'
_symmetry_space_group_name_H-M 'P -1'
_atom_sites_solution_hydrogens geom
_atom_sites_solution_primary direct
_atom_sites_solution_secondary difmap
_audit_creation_method SHELXL-97
_audit_update_record
;
2015-01-22 deposited with the CCDC.
2015-12-08 downloaded from the CCDC.
;
_cell_angle_alpha 90.434(5)
_cell_angle_beta 103.985(5)
_cell_angle_gamma 90.154(5)
_cell_formula_units_Z 2
_cell_length_a 8.943(5)
_cell_length_b 12.762(7)
_cell_length_c 13.472(7)
_cell_measurement_temperature 296(2)
_cell_volume 1491.9(14)
_computing_cell_refinement 'Bruker SAINT'
_computing_data_collection 'Bruker APEX2'
_computing_data_reduction 'Bruker SAINT'
_computing_molecular_graphics 'Bruker SHELXTL'
_computing_publication_material 'Bruker SHELXTL'
_computing_structure_refinement 'SHELXL-97 (Sheldrick, 2008)'
_computing_structure_solution 'SHELXS-97 (Sheldrick, 2008)'
_diffrn_ambient_temperature 296(2)
_diffrn_measured_fraction_theta_full 0.983
_diffrn_measured_fraction_theta_max 0.983
_diffrn_measurement_device_type 'Bruker APEX-II CCD'
_diffrn_measurement_method '\f and \w scans'
_diffrn_radiation_monochromator graphite
_diffrn_radiation_source 'fine-focus sealed tube'
_diffrn_radiation_type MoK\a
_diffrn_radiation_wavelength 0.71073
_diffrn_reflns_av_R_equivalents 0.0500
_diffrn_reflns_av_sigmaI/netI 0.0715
_diffrn_reflns_limit_h_max 11
_diffrn_reflns_limit_h_min -11
_diffrn_reflns_limit_k_max 16
_diffrn_reflns_limit_k_min -16
_diffrn_reflns_limit_l_max 17
_diffrn_reflns_limit_l_min -17
_diffrn_reflns_number 14559
_diffrn_reflns_theta_full 27.03
_diffrn_reflns_theta_max 27.03
_diffrn_reflns_theta_min 1.56
_exptl_absorpt_coefficient_mu 5.086
_exptl_absorpt_correction_T_max 0.373
_exptl_absorpt_correction_T_min 0.298
_exptl_absorpt_correction_type empirical
_exptl_absorpt_process_details SADABS
_exptl_crystal_colour colorless
_exptl_crystal_density_diffrn 1.655
_exptl_crystal_density_method 'not measured'
_exptl_crystal_description platelet
_exptl_crystal_F_000 732
_exptl_crystal_size_max 0.25
_exptl_crystal_size_mid 0.20
_exptl_crystal_size_min 0.20
_refine_diff_density_max 0.838
_refine_diff_density_min -1.252
_refine_diff_density_rms 0.128
_refine_ls_extinction_method none
_refine_ls_goodness_of_fit_ref 0.973
_refine_ls_hydrogen_treatment constr
_refine_ls_matrix_type full
_refine_ls_number_parameters 362
_refine_ls_number_reflns 6424
_refine_ls_number_restraints 0
_refine_ls_restrained_S_all 0.973
_refine_ls_R_factor_all 0.0685
_refine_ls_R_factor_gt 0.0376
_refine_ls_shift/su_max 0.001
_refine_ls_shift/su_mean 0.000
_refine_ls_structure_factor_coef Fsqd
_refine_ls_weighting_details 'calc w=1/[\s^2^(Fo^2^)+(0.0235P)^2^+1.0885P] where P=(Fo^2^+2Fc^2^)/3'
_refine_ls_weighting_scheme calc
_refine_ls_wR_factor_gt 0.0653
_refine_ls_wR_factor_ref 0.0770
_reflns_number_gt 4754
_reflns_number_total 6424
_reflns_threshold_expression >2\s(I)
_cod_data_source_file c5dt02905h2.cif
_cod_data_source_block aumb2_0m_a
_cod_depositor_comments 'Adding full bibliography for 7037695--7037696.cif.'
_cod_original_sg_symbol_H-M P-1
_cod_database_code 7037696

loop_
_symmetry_equiv_pos_as_xyz
'x, y, z'
'-x, -y, -z'

loop_
_atom_site_label
_atom_site_type_symbol
_atom_site_fract_x
_atom_site_fract_y
_atom_site_fract_z
_atom_site_U_iso_or_equiv
_atom_site_adp_type
_atom_site_occupancy
_atom_site_symmetry_multiplicity
_atom_site_calc_flag
_atom_site_refinement_flags
Au Au 0.68567(3) 0.640021(18) 0.832776(19) 0.04222(8) Uani 1 1 d .
S S 0.86226(15) 0.21891(11) 0.73215(11) 0.0411(3) Uani 1 1 d .
P P 0.56485(16) 0.79444(11) 0.78619(12) 0.0394(3) Uani 1 1 d .
N N 0.9814(4) 0.2696(3) 0.8339(3) 0.0329(10) Uani 1 1 d .
O2 O 0.9310(4) 0.1281(3) 0.7015(3) 0.0577(11) Uani 1 1 d .
O1 O 0.7188(4) 0.2086(3) 0.7590(3) 0.0573(11) Uani 1 1 d .
C4 C 1.1358(5) 0.2978(4) 0.8313(4) 0.0323(11) Uani 1 1 d .
C1 C 0.7937(6) 0.5053(5) 0.8716(4) 0.0427(14) Uani 1 1 d .
C3 C 0.9157(6) 0.3172(4) 0.9141(4) 0.0419(13) Uani 1 1 d .
H3B H 0.8354 0.2711 0.9259 0.050 Uiso 1 1 calc R
H3A H 0.9958 0.3209 0.9770 0.050 Uiso 1 1 calc R
C23 C 0.5920(6) 0.8380(4) 0.6637(4) 0.0405(13) Uani 1 1 d .
C29 C 0.6355(6) 0.8986(4) 0.8763(4) 0.0404(13) Uani 1 1 d .
C5 C 1.2007(6) 0.3877(4) 0.8820(4) 0.0458(14) Uani 1 1 d .
H5 H 1.1417 0.4321 0.9121 0.055 Uiso 1 1 calc R
C10 C 0.8402(6) 0.3099(5) 0.6332(4) 0.0463(14) Uani 1 1 d .
C28 C 0.6752(7) 0.9255(5) 0.6527(4) 0.0492(15) Uani 1 1 d .
H28 H 0.7137 0.9690 0.7089 0.059 Uiso 1 1 calc R
C17 C 0.3573(6) 0.7871(4) 0.7705(4) 0.0423(13) Uani 1 1 d .
C2 C 0.8510(6) 0.4213(4) 0.8920(4) 0.0398(13) Uani 1 1 d .
C30 C 0.5681(7) 0.9960(5) 0.8721(5) 0.0499(15) Uani 1 1 d .
H30 H 0.4805 1.0100 0.8208 0.060 Uiso 1 1 calc R
C22 C 0.2966(7) 0.7119(5) 0.8206(5) 0.0525(15) Uani 1 1 d .
H22 H 0.3619 0.6641 0.8613 0.063 Uiso 1 1 calc R
C9 C 1.2251(6) 0.2347(5) 0.7865(4) 0.0456(14) Uani 1 1 d .
H9 H 1.1833 0.1734 0.7532 0.055 Uiso 1 1 calc R
C31 C 0.6280(7) 1.0724(5) 0.9423(5) 0.0546(16) Uani 1 1 d .
H31 H 0.5817 1.1380 0.9379 0.065 Uiso 1 1 calc R
C8 C 1.3753(6) 0.2607(5) 0.7902(5) 0.0553(17) Uani 1 1 d .
H8 H 1.4330 0.2183 0.7572 0.066 Uiso 1 1 calc R
C24 C 0.5369(8) 0.7746(5) 0.5793(5) 0.0641(18) Uani 1 1 d .
H24 H 0.4816 0.7143 0.5858 0.077 Uiso 1 1 calc R
C7 C 1.4407(7) 0.3483(6) 0.8416(5) 0.0599(18) Uani 1 1 d .
H7 H 1.5431 0.3651 0.8453 0.072 Uiso 1 1 calc R
C34 C 0.7632(7) 0.8794(5) 0.9547(5) 0.0590(17) Uani 1 1 d .
H34 H 0.8094 0.8138 0.9596 0.071 Uiso 1 1 calc R
C32 C 0.7557(8) 1.0526(5) 1.0190(5) 0.0587(17) Uani 1 1 d .
H32 H 0.7966 1.1049 1.0663 0.070 Uiso 1 1 calc R
C27 C 0.7026(8) 0.9498(5) 0.5591(5) 0.0635(18) Uani 1 1 d .
H27 H 0.7581 1.0099 0.5521 0.076 Uiso 1 1 calc R
C18 C 0.2590(7) 0.8591(5) 0.7123(5) 0.0610(18) Uani 1 1 d .
H18 H 0.2980 0.9115 0.6778 0.073 Uiso 1 1 calc R
C26 C 0.6483(8) 0.8858(6) 0.4768(5) 0.0647(18) Uani 1 1 d .
H26 H 0.6696 0.9009 0.4142 0.078 Uiso 1 1 calc R
C11 C 0.9086(8) 0.2933(6) 0.5534(5) 0.070(2) Uani 1 1 d .
H11 H 0.9722 0.2358 0.5530 0.084 Uiso 1 1 calc R
C21 C 0.1398(8) 0.7053(6) 0.8119(6) 0.068(2) Uani 1 1 d .
H21 H 0.0995 0.6525 0.8451 0.081 Uiso 1 1 calc R
C15 C 0.7478(8) 0.3940(5) 0.6332(5) 0.0662(19) Uani 1 1 d .
H15 H 0.7004 0.4044 0.6868 0.079 Uiso 1 1 calc R
C19 C 0.1029(8) 0.8528(6) 0.7057(6) 0.075(2) Uani 1 1 d .
H19 H 0.0373 0.9018 0.6672 0.090 Uiso 1 1 calc R
C33 C 0.8236(8) 0.9564(6) 1.0265(5) 0.072(2) Uani 1 1 d .
H33 H 0.9095 0.9426 1.0792 0.086 Uiso 1 1 calc R
C20 C 0.0440(8) 0.7775(7) 0.7538(6) 0.077(2) Uani 1 1 d .
H20 H -0.0617 0.7740 0.7478 0.092 Uiso 1 1 calc R
C6 C 1.3531(7) 0.4112(5) 0.8879(5) 0.0583(17) Uani 1 1 d .
H6 H 1.3972 0.4707 0.9237 0.070 Uiso 1 1 calc R
C25 C 0.5626(8) 0.7994(6) 0.4863(5) 0.076(2) Uani 1 1 d .
H25 H 0.5218 0.7574 0.4295 0.091 Uiso 1 1 calc R
C12 C 0.8809(10) 0.3638(8) 0.4738(6) 0.089(3) Uani 1 1 d .
H12 H 0.9271 0.3527 0.4197 0.106 Uiso 1 1 calc R
C13 C 0.7898(11) 0.4477(7) 0.4713(6) 0.082(3) Uani 1 1 d .
C14 C 0.7239(10) 0.4646(6) 0.5529(6) 0.085(2) Uani 1 1 d .
H14 H 0.6634 0.5235 0.5540 0.102 Uiso 1 1 calc R
C16 C 0.7552(13) 0.5224(8) 0.3815(6) 0.140(5) Uani 1 1 d .
H16A H 0.8327 0.5155 0.3435 0.210 Uiso 1 1 calc R
H16B H 0.7549 0.5930 0.4064 0.210 Uiso 1 1 calc R
H16C H 0.6560 0.5058 0.3379 0.210 Uiso 1 1 calc R

loop_
_atom_site_aniso_label
_atom_site_aniso_U_11
_atom_site_aniso_U_22
_atom_site_aniso_U_33
_atom_site_aniso_U_23
_atom_site_aniso_U_13
_atom_site_aniso_U_12
Au 0.03852(12) 0.03441(13) 0.05331(14) 0.00069(9) 0.01017(9) 0.00777(8)
S 0.0354(7) 0.0369(8) 0.0507(9) 0.0009(7) 0.0101(6) -0.0045(6)
P 0.0356(7) 0.0334(8) 0.0503(9) 0.0049(7) 0.0123(7) 0.0055(6)
N 0.026(2) 0.034(2) 0.040(2) -0.0004(19) 0.0104(19) 0.0010(18)
O2 0.057(3) 0.040(2) 0.075(3) -0.013(2) 0.012(2) -0.0012(19)
O1 0.034(2) 0.069(3) 0.069(3) 0.011(2) 0.014(2) -0.013(2)
C4 0.030(3) 0.035(3) 0.031(3) 0.008(2) 0.006(2) 0.004(2)
C1 0.035(3) 0.050(4) 0.043(3) -0.003(3) 0.010(3) 0.007(3)
C3 0.045(3) 0.042(3) 0.043(3) 0.004(3) 0.018(3) 0.009(3)
C23 0.030(3) 0.040(3) 0.050(3) 0.002(3) 0.006(2) -0.002(2)
C29 0.038(3) 0.044(3) 0.041(3) 0.008(3) 0.014(3) 0.005(2)
C5 0.040(3) 0.042(3) 0.051(4) -0.003(3) 0.003(3) -0.004(3)
C10 0.047(3) 0.045(4) 0.045(3) -0.004(3) 0.006(3) -0.006(3)
C28 0.055(4) 0.045(4) 0.046(4) -0.003(3) 0.011(3) -0.006(3)
C17 0.040(3) 0.037(3) 0.050(3) 0.000(3) 0.011(3) 0.000(2)
C2 0.033(3) 0.043(3) 0.043(3) -0.004(3) 0.007(2) 0.010(2)
C30 0.054(4) 0.041(4) 0.053(4) 0.001(3) 0.009(3) 0.011(3)
C22 0.054(4) 0.042(4) 0.065(4) 0.001(3) 0.021(3) 0.000(3)
C9 0.038(3) 0.049(4) 0.051(4) -0.003(3) 0.013(3) 0.002(3)
C31 0.071(4) 0.041(4) 0.056(4) 0.005(3) 0.024(3) 0.016(3)
C8 0.034(3) 0.077(5) 0.057(4) 0.007(4) 0.014(3) 0.011(3)
C24 0.073(4) 0.062(5) 0.060(4) -0.013(4) 0.021(4) -0.025(4)
C7 0.030(3) 0.081(5) 0.067(4) 0.018(4) 0.007(3) -0.008(3)
C34 0.064(4) 0.044(4) 0.061(4) 0.002(3) 0.000(3) 0.012(3)
C32 0.080(5) 0.048(4) 0.050(4) -0.005(3) 0.020(4) -0.010(3)
C27 0.075(5) 0.060(4) 0.058(4) 0.007(4) 0.021(4) -0.017(4)
C18 0.041(3) 0.060(4) 0.077(5) 0.012(4) 0.005(3) 0.007(3)
C26 0.078(5) 0.073(5) 0.046(4) 0.002(4) 0.021(4) -0.009(4)
C11 0.073(5) 0.087(6) 0.054(4) 0.004(4) 0.023(4) -0.002(4)
C21 0.061(4) 0.066(5) 0.088(5) -0.013(4) 0.041(4) -0.023(4)
C15 0.092(5) 0.057(4) 0.046(4) 0.004(3) 0.009(4) 0.008(4)
C19 0.045(4) 0.086(6) 0.091(6) 0.012(5) 0.010(4) 0.015(4)
C33 0.075(5) 0.060(5) 0.062(5) 0.001(4) -0.018(4) 0.005(4)
C20 0.042(4) 0.091(6) 0.101(6) -0.012(5) 0.027(4) -0.004(4)
C6 0.046(4) 0.050(4) 0.068(4) 0.007(3) -0.005(3) -0.013(3)
C25 0.087(5) 0.090(6) 0.050(4) -0.019(4) 0.018(4) -0.032(5)
C12 0.103(7) 0.114(8) 0.054(5) 0.011(5) 0.029(5) -0.019(6)
C13 0.113(7) 0.075(6) 0.046(5) 0.016(4) -0.005(5) -0.029(5)
C14 0.122(7) 0.062(5) 0.057(5) 0.009(4) -0.008(5) 0.007(5)
C16 0.212(12) 0.125(9) 0.061(5) 0.050(6) -0.013(7) -0.046(8)

loop_
_atom_type_symbol
_atom_type_description
_atom_type_scat_dispersion_real
_atom_type_scat_dispersion_imag
_atom_type_scat_source
C C 0.0033 0.0016 'International Tables Vol C Tables 4.2.6.8 and 6.1.1.4'
H H 0.0000 0.0000 'International Tables Vol C Tables 4.2.6.8 and 6.1.1.4'
N N 0.0061 0.0033 'International Tables Vol C Tables 4.2.6.8 and 6.1.1.4'
O O 0.0106 0.0060 'International Tables Vol C Tables 4.2.6.8 and 6.1.1.4'
P P 0.1023 0.0942 'International Tables Vol C Tables 4.2.6.8 and 6.1.1.4'
S S 0.1246 0.1234 'International Tables Vol C Tables 4.2.6.8 and 6.1.1.4'
Au Au -2.0133 8.8022 'International Tables Vol C Tables 4.2.6.8 and 6.1.1.4'

loop_
_geom_angle_atom_site_label_1
_geom_angle_atom_site_label_2
_geom_angle_atom_site_label_3
_geom_angle
C1 Au P 178.91(16)
O2 S O1 118.7(3)
O2 S N 108.5(2)
O1 S N 105.5(2)
O2 S C10 107.6(3)
O1 S C10 108.2(3)
N S C10 107.9(2)
C29 P C23 106.3(3)
C29 P C17 107.2(2)
C23 P C17 105.4(2)
C29 P Au 112.70(19)
C23 P Au 111.38(18)
C17 P Au 113.25(19)
C4 N C3 118.2(4)
C4 N S 120.6(3)
C3 N S 118.2(3)
C9 C4 C5 118.8(5)
C9 C4 N 122.1(5)
C5 C4 N 119.0(5)
C2 C1 Au 176.2(5)
C2 C3 N 115.6(4)
C2 C3 H3B 108.4
N C3 H3B 108.4
C2 C3 H3A 108.4
N C3 H3A 108.4
H3B C3 H3A 107.4
C28 C23 C24 118.5(5)
C28 C23 P 123.3(4)
C24 C23 P 117.9(4)
C34 C29 C30 118.1(6)
C34 C29 P 118.2(4)
C30 C29 P 123.7(4)
C6 C5 C4 119.7(6)
C6 C5 H5 120.1
C4 C5 H5 120.1
C15 C10 C11 120.4(6)
C15 C10 S 119.2(5)
C11 C10 S 120.4(5)
C23 C28 C27 120.6(6)
C23 C28 H28 119.7
C27 C28 H28 119.7
C22 C17 C18 118.7(5)
C22 C17 P 119.6(4)
C18 C17 P 121.6(4)
C1 C2 C3 177.7(6)
C31 C30 C29 121.1(6)
C31 C30 H30 119.4
C29 C30 H30 119.4
C17 C22 C21 121.1(6)
C17 C22 H22 119.4
C21 C22 H22 119.4
C4 C9 C8 120.9(6)
C4 C9 H9 119.6
C8 C9 H9 119.6
C30 C31 C32 120.1(6)
C30 C31 H31 120.0
C32 C31 H31 120.0
C7 C8 C9 120.6(6)
C7 C8 H8 119.7
C9 C8 H8 119.7
C25 C24 C23 120.8(6)
C25 C24 H24 119.6
C23 C24 H24 119.6
C6 C7 C8 119.0(6)
C6 C7 H7 120.5
C8 C7 H7 120.5
C29 C34 C33 121.0(6)
C29 C34 H34 119.5
C33 C34 H34 119.5
C33 C32 C31 120.3(6)
C33 C32 H32 119.8
C31 C32 H32 119.8
C26 C27 C28 120.0(6)
C26 C27 H27 120.0
C28 C27 H27 120.0
C17 C18 C19 119.5(6)
C17 C18 H18 120.2
C19 C18 H18 120.2
C27 C26 C25 120.0(6)
C27 C26 H26 120.0
C25 C26 H26 120.0
C10 C11 C12 118.5(8)
C10 C11 H11 120.7
C12 C11 H11 120.7
C20 C21 C22 119.3(6)
C20 C21 H21 120.3
C22 C21 H21 120.3
C10 C15 C14 119.8(7)
C10 C15 H15 120.1
C14 C15 H15 120.1
C20 C19 C18 121.3(7)
C20 C19 H19 119.3
C18 C19 H19 119.3
C32 C33 C34 119.4(6)
C32 C33 H33 120.3
C34 C33 H33 120.3
C19 C20 C21 119.9(6)
C19 C20 H20 120.0
C21 C20 H20 120.0
C7 C6 C5 121.0(6)
C7 C6 H6 119.5
C5 C6 H6 119.5
C24 C25 C26 120.0(6)
C24 C25 H25 120.0
C26 C25 H25 120.0
C13 C12 C11 122.6(8)
C13 C12 H12 118.7
C11 C12 H12 118.7
C12 C13 C14 118.3(7)
C12 C13 C16 122.1(9)
C14 C13 C16 119.5(9)
C13 C14 C15 120.3(8)
C13 C14 H14 119.8
C15 C14 H14 119.8
C13 C16 H16A 109.5
C13 C16 H16B 109.5
H16A C16 H16B 109.5
C13 C16 H16C 109.5
H16A C16 H16C 109.5
H16B C16 H16C 109.5

loop_
_geom_bond_atom_site_label_1
_geom_bond_atom_site_label_2
_geom_bond_distance
Au C1 1.985(6)
Au P 2.2687(17)
S O2 1.418(4)
S O1 1.421(4)
S N 1.646(4)
S C10 1.750(6)
P C29 1.799(6)
P C23 1.816(6)
P C17 1.819(5)
N C4 1.435(6)
N C3 1.477(6)
C4 C9 1.371(7)
C4 C5 1.382(7)
C1 C2 1.194(7)
C3 C2 1.455(7)
C3 H3B 0.9700
C3 H3A 0.9700
C23 C28 1.369(7)
C23 C24 1.379(8)
C29 C34 1.379(7)
C29 C30 1.379(7)
C5 C6 1.379(8)
C5 H5 0.9300
C10 C15 1.356(9)
C10 C11 1.375(8)
C28 C27 1.379(8)
C28 H28 0.9300
C17 C22 1.362(7)
C17 C18 1.384(7)
C30 C31 1.368(8)
C30 H30 0.9300
C22 C21 1.381(8)
C22 H22 0.9300
C9 C8 1.372(7)
C9 H9 0.9300
C31 C32 1.368(8)
C31 H31 0.9300
C8 C7 1.364(9)
C8 H8 0.9300
C24 C25 1.367(9)
C24 H24 0.9300
C7 C6 1.370(9)
C7 H7 0.9300
C34 C33 1.386(9)
C34 H34 0.9300
C32 C33 1.364(9)
C32 H32 0.9300
C27 C26 1.362(9)
C27 H27 0.9300
C18 C19 1.379(8)
C18 H18 0.9300
C26 C25 1.365(9)
C26 H26 0.9300
C11 C12 1.382(10)
C11 H11 0.9300
C21 C20 1.374(10)
C21 H21 0.9300
C15 C14 1.390(9)
C15 H15 0.9300
C19 C20 1.339(10)
C19 H19 0.9300
C33 H33 0.9300
C20 H20 0.9300
C6 H6 0.9300
C25 H25 0.9300
C12 C13 1.343(11)
C12 H12 0.9300
C13 C14 1.382(11)
C13 C16 1.519(10)
C14 H14 0.9300
C16 H16A 0.9600
C16 H16B 0.9600
C16 H16C 0.9600
